data_7243595
loop_
_publ_author_name
'Dailey, Maegan'
'Besson, Claire'

_publ_section_title
;
 Selective crystallization of four bis(phthalocyaninato)lanthanoid(iii)
 polymorphs
;
_journal_issue 40
_journal_name_full CrystEngComm
_journal_page_first 7151
_journal_page_last 7161
_journal_paper_doi 10.1039/D1CE00936B
_journal_volume 23
_journal_year 2021
_chemical_formula_moiety 'C64 H32 N16 Tb'
_chemical_formula_sum 'C64 H32 N16 Tb'
_chemical_formula_weight 1183.97
_chemical_name_common 'bis(phthalocyaninato) Tb(III)'
_chemical_name_systematic '(phthalocyaninato)-(phthalocyaninato-radical) terbium (III)'
_space_group_crystal_system orthorhombic
_space_group_IT_number 19
_space_group_name_Hall 'P 2ac 2ab'
_space_group_name_H-M_alt 'P 21 21 21'
_atom_sites_solution_hydrogens geom
_atom_sites_solution_primary direct
_audit_creation_method SHELXL-2018/3
_audit_update_record
;
2021-09-08 deposited with the CCDC.	2021-09-24 downloaded from the CCDC.
;
_cell_angle_alpha 90
_cell_angle_beta 90
_cell_angle_gamma 90
_cell_formula_units_Z 4
_cell_length_a 8.8136(6)
_cell_length_b 10.5756(7)
_cell_length_c 50.713(3)
_cell_measurement_reflns_used 8092
_cell_measurement_temperature 101(2)
_cell_measurement_theta_max 60.927
_cell_measurement_theta_min 4.691
_cell_volume 4726.9(5)
_computing_cell_refinement 'APEX3 v2019.1-0 (Bruker AXS)'
_computing_data_collection 'Bruker Instrument Service V6.2.132'
_computing_data_reduction 'SAINT V8.40A (Bruker Nano. Inc., 2019)'
_computing_molecular_graphics 'shelXle (C.B. Huebschle, rev 958)'
_computing_structure_refinement 'SHELXL-2018/3 (Sheldrick, 2018)'
_computing_structure_solution 'SHELXT 2014/5 (Sheldrick, 2014)'
_diffrn_ambient_temperature 101(2)
_diffrn_measured_fraction_theta_full 1.000
_diffrn_measured_fraction_theta_max 0.999
_diffrn_measurement_device_type 'Bruker D8 Quest'
_diffrn_measurement_method '\w scans'
_diffrn_radiation_probe x-ray
_diffrn_radiation_type MoK\a
_diffrn_radiation_wavelength 0.71073
_diffrn_reflns_av_R_equivalents 0.0952
_diffrn_reflns_av_unetI/netI 0.0596
_diffrn_reflns_Laue_measured_fraction_full 1.000
_diffrn_reflns_Laue_measured_fraction_max 0.999
_diffrn_reflns_limit_h_max 12
_diffrn_reflns_limit_h_min -12
_diffrn_reflns_limit_k_max 15
_diffrn_reflns_limit_k_min -15
_diffrn_reflns_limit_l_max 72
_diffrn_reflns_limit_l_min -72
_diffrn_reflns_number 109352
_diffrn_reflns_point_group_measured_fraction_full 1.000
_diffrn_reflns_point_group_measured_fraction_max 0.999
_diffrn_reflns_theta_full 25.242
_diffrn_reflns_theta_max 30.498
_diffrn_reflns_theta_min 1.967
_diffrn_source 'microfocus sealed tube'
_exptl_absorpt_coefficient_mu 1.563
_exptl_absorpt_correction_T_max 0.7461
_exptl_absorpt_correction_T_min 0.6173
_exptl_absorpt_correction_type multi-scan
_exptl_absorpt_process_details 'SADABS-2016/2, G. Sheldrick'
_exptl_crystal_colour 'dark green'
_exptl_crystal_density_diffrn 1.664
_exptl_crystal_description block
_exptl_crystal_F_000 2372
_exptl_crystal_recrystallization_method 'slow evaporation from CHCl3'
_exptl_crystal_size_max 0.917
_exptl_crystal_size_mid 0.242
_exptl_crystal_size_min 0.123
_refine_diff_density_max 1.756
_refine_diff_density_min -3.597
_refine_diff_density_rms 0.128
_refine_ls_abs_structure_details
;
 Flack x determined using 5040 quotients [(I+)-(I-)]/[(I+)+(I-)]
 (Parsons, Flack and Wagner, Acta Cryst. B69 (2013) 249-259).
;
_refine_ls_abs_structure_Flack 0.017(4)
_refine_ls_extinction_method none
_refine_ls_goodness_of_fit_ref 1.184
_refine_ls_hydrogen_treatment constr
_refine_ls_matrix_type full
_refine_ls_number_parameters 730
_refine_ls_number_reflns 14410
_refine_ls_number_restraints 0
_refine_ls_restrained_S_all 1.184
_refine_ls_R_factor_all 0.0567
_refine_ls_R_factor_gt 0.0501
_refine_ls_shift/su_max 0.003
_refine_ls_shift/su_mean 0.000
_refine_ls_structure_factor_coef Fsqd
_refine_ls_weighting_details 'w=1/[\s^2^(Fo^2^)+10.0464P] where P=(Fo^2^+2Fc^2^)/3'
_refine_ls_weighting_scheme calc
_refine_ls_wR_factor_gt 0.0815
_refine_ls_wR_factor_ref 0.0832
_reflns_Friedel_coverage 0.791
_reflns_Friedel_fraction_full 1.000
_reflns_Friedel_fraction_max 0.999
_reflns_number_gt 13340
_reflns_number_total 14410
_reflns_threshold_expression 'I > 2\s(I)'
_cod_data_source_file d1ce00936b2.cif
_cod_data_source_block TbPc2_P212121
_cod_depositor_comments 'Adding full bibliography for 7243585--7243607.cif.'
_cod_database_code 7243595
_shelx_shelxl_version_number 2018/3
_shelx_space_group_comment
;
The symmetry employed for this shelxl refinement is uniquely defined
by the following loop, which should always be used as a source of
symmetry information in preference to the above space-group names.
They are only intended as comments.
;

loop_
_space_group_symop_operation_xyz
'x, y, z'
'-x+1/2, -y, z+1/2'
'-x, y+1/2, -z+1/2'
'x+1/2, -y+1/2, -z'

loop_
_atom_site_label
_atom_site_type_symbol
_atom_site_fract_x
_atom_site_fract_y
_atom_site_fract_z
_atom_site_U_iso_or_equiv
_atom_site_adp_type
_atom_site_occupancy
_atom_site_site_symmetry_order
_atom_site_calc_flag
_atom_site_refinement_flags_posn
_atom_site_refinement_flags_adp
_atom_site_refinement_flags_occupancy
_atom_site_disorder_assembly
_atom_site_disorder_group
Tb01 Tb 0.28892(3) 0.57098(2) 0.62420(2) 0.01228(5) Uani 1 1 d . . . . .
C1 C 0.3916(7) 0.8732(5) 0.63104(11) 0.0170(12) Uani 1 1 d . . . . .
N1 N 0.3209(6) 0.7760(5) 0.64398(9) 0.0158(11) Uani 1 1 d . . . . .
N2 N 0.2951(7) 0.7211(4) 0.69022(9) 0.0183(9) Uani 1 1 d . . . . .
C2 C 0.4783(7) 0.9511(5) 0.64988(12) 0.0183(12) Uani 1 1 d . . . . .
N3 N 0.1347(5) 0.5861(5) 0.66330(9) 0.0154(10) Uani 1 1 d . . . . .
C3 C 0.5729(7) 1.0523(6) 0.64690(12) 0.0249(14) Uani 1 1 d . . . . .
H3 H 0.590584 1.088277 0.630009 0.030 Uiso 1 1 calc R U . . .
N4 N -0.0646(5) 0.4357(5) 0.65271(9) 0.0178(9) Uani 1 1 d . . . . .
C4 C 0.6428(9) 1.1015(6) 0.66938(14) 0.0313(17) Uani 1 1 d . . . . .
H4 H 0.710480 1.170991 0.667779 0.038 Uiso 1 1 calc R U . . .
N5 N 0.0273(6) 0.5398(4) 0.61303(9) 0.0164(10) Uani 1 1 d . . . . .
C5 C 0.6143(8) 1.0499(6) 0.69397(13) 0.0282(15) Uani 1 1 d . . . . .
H5 H 0.660885 1.086428 0.709045 0.034 Uiso 1 1 calc R U . . .
N6 N 0.0272(6) 0.6133(5) 0.56770(10) 0.0166(10) Uani 1 1 d . . . . .
C6 C 0.5195(7) 0.9463(6) 0.69719(11) 0.0208(13) Uani 1 1 d . . . . .
H6 H 0.501584 0.910418 0.714072 0.025 Uiso 1 1 calc R U . . .
N7 N 0.2100(7) 0.7327(4) 0.59351(9) 0.0156(9) Uani 1 1 d . . . . .
C7 C 0.4519(7) 0.8974(5) 0.67463(12) 0.0187(12) Uani 1 1 d . . . . .
N9 N 0.5275(6) 0.6178(5) 0.60352(9) 0.0150(10) Uani 1 1 d . . . . .
C9 C 0.1947(7) 0.6283(5) 0.68676(11) 0.0181(12) Uani 1 1 d . . . . .
N8 N 0.3811(6) 0.9036(4) 0.60555(10) 0.0163(10) Uani 1 1 d . . . . .
C8 C 0.3491(7) 0.7903(6) 0.67029(12) 0.0184(12) Uani 1 1 d . . . . .
C10 C 0.1316(6) 0.5565(6) 0.70860(11) 0.0172(11) Uani 1 1 d . . . . .
N10 N 0.6744(5) 0.6845(5) 0.64190(9) 0.0175(11) Uani 1 1 d . . . . .
C11 C 0.1626(7) 0.5570(7) 0.73556(11) 0.0225(13) Uani 1 1 d . . . . .
H11 H 0.232923 0.615001 0.742997 0.027 Uiso 1 1 calc R U . . .
N11 N 0.4941(5) 0.5218(5) 0.65441(9) 0.0150(10) Uani 1 1 d . . . . .
N12 N 0.3744(6) 0.3611(5) 0.68095(9) 0.0170(10) Uani 1 1 d . . . . .
C12 C 0.0875(7) 0.4701(7) 0.75094(13) 0.0273(15) Uani 1 1 d . . . . .
H12 H 0.108455 0.467075 0.769306 0.033 Uiso 1 1 calc R U . . .
C13 C -0.0184(8) 0.3865(6) 0.74040(12) 0.0241(14) Uani 1 1 d . . . . .
H13 H -0.070007 0.329302 0.751715 0.029 Uiso 1 1 calc R U . . .
N13 N 0.2827(7) 0.3492(4) 0.63573(8) 0.0156(9) Uani 1 1 d . . . . .
C14 C -0.0497(7) 0.3858(6) 0.71343(12) 0.0218(13) Uani 1 1 d . . . . .
H14 H -0.120798 0.328300 0.706041 0.026 Uiso 1 1 calc R U . . .
N14 N 0.1707(5) 0.2580(5) 0.59645(9) 0.0157(10) Uani 1 1 d . . . . .
C15 C 0.0270(7) 0.4719(6) 0.69794(12) 0.0170(12) Uani 1 1 d . . . . .
N15 N 0.3169(5) 0.4466(4) 0.58485(8) 0.0131(10) Uani 1 1 d . . . . .
C16 C 0.0287(7) 0.4948(6) 0.66913(11) 0.0165(12) Uani 1 1 d . . . . .
N16 N 0.4574(5) 0.5928(5) 0.55753(9) 0.0152(10) Uani 1 1 d . . . . .
C18 C -0.1780(6) 0.4027(5) 0.60910(11) 0.0165(12) Uani 1 1 d . . . . .
C17 C -0.0677(6) 0.4607(5) 0.62690(12) 0.0147(11) Uani 1 1 d . . . . .
C19 C -0.2935(8) 0.3182(5) 0.61292(11) 0.0227(12) Uani 1 1 d . . . . .
H19 H -0.318174 0.288596 0.630072 0.027 Uiso 1 1 calc R U . . .
C20 C -0.3737(7) 0.2770(6) 0.59082(13) 0.0241(13) Uani 1 1 d . . . . .
H20 H -0.451996 0.216018 0.592913 0.029 Uiso 1 1 calc R U . . .
C22 C -0.2272(7) 0.4119(5) 0.56187(11) 0.0193(12) Uani 1 1 d . . . . .
H22 H -0.205097 0.443831 0.544788 0.023 Uiso 1 1 calc R U . . .
C21 C -0.3414(7) 0.3231(6) 0.56589(13) 0.0236(14) Uani 1 1 d . . . . .
H21 H -0.398464 0.293651 0.551230 0.028 Uiso 1 1 calc R U . . .
C23 C -0.1471(6) 0.4517(5) 0.58382(11) 0.0156(11) Uani 1 1 d . . . . .
C26 C 0.1728(7) 0.7922(6) 0.54999(12) 0.0185(13) Uani 1 1 d . . . . .
C25 C 0.1310(7) 0.7048(6) 0.57115(11) 0.0177(12) Uani 1 1 d . . . . .
C24 C -0.0216(7) 0.5410(5) 0.58732(12) 0.0155(12) Uani 1 1 d . . . . .
C27 C 0.1299(8) 0.8015(6) 0.52372(12) 0.0243(14) Uani 1 1 d . . . . .
H27 H 0.058379 0.744645 0.516251 0.029 Uiso 1 1 calc R U . . .
C29 C 0.2990(9) 0.9804(6) 0.51969(12) 0.0281(14) Uani 1 1 d . . . . .
H29 H 0.343011 1.043871 0.508863 0.034 Uiso 1 1 calc R U . . .
C30 C 0.3410(7) 0.9737(6) 0.54639(12) 0.0214(13) Uani 1 1 d . . . . .
H30 H 0.410870 1.031685 0.553972 0.026 Uiso 1 1 calc R U . . .
C31 C 0.2751(8) 0.8781(5) 0.56100(11) 0.0179(12) Uani 1 1 d . . . . .
C32 C 0.2938(8) 0.8401(5) 0.58879(11) 0.0162(11) Uani 1 1 d . . . . .
C33 C 0.5367(7) 0.6458(6) 0.57702(11) 0.0142(11) Uani 1 1 d . . . . .
C34 C 0.6519(7) 0.7435(6) 0.57259(12) 0.0177(12) Uani 1 1 d . . . . .
C35 C 0.6956(8) 0.8107(6) 0.55044(12) 0.0212(12) Uani 1 1 d . . . . .
H35 H 0.652812 0.794195 0.533598 0.025 Uiso 1 1 calc R U . . .
C36 C 0.8052(8) 0.9034(6) 0.55408(11) 0.0246(14) Uani 1 1 d . . . . .
H36 H 0.837929 0.951148 0.539264 0.030 Uiso 1 1 calc R U . . .
C37 C 0.8689(8) 0.9290(8) 0.57854(13) 0.0310(15) Uani 1 1 d . . . . .
H37 H 0.942023 0.994505 0.580196 0.037 Uiso 1 1 calc R U . . .
C38 C 0.8261(7) 0.8591(6) 0.60083(12) 0.0248(14) Uani 1 1 d . . . . .
H38 H 0.870984 0.874068 0.617578 0.030 Uiso 1 1 calc R U . . .
C39 C 0.7164(8) 0.7679(5) 0.59744(10) 0.0187(11) Uani 1 1 d . . . . .
C40 C 0.6380(7) 0.6862(6) 0.61613(11) 0.0157(12) Uani 1 1 d . . . . .
C41 C 0.6076(7) 0.6083(6) 0.65888(11) 0.0167(12) Uani 1 1 d . . . . .
C42 C 0.6490(7) 0.6048(5) 0.68721(11) 0.0179(12) Uani 1 1 d . . . . .
C43 C 0.7451(6) 0.6797(6) 0.70230(12) 0.0221(14) Uani 1 1 d . . . . .
H43 H 0.806985 0.742995 0.694496 0.027 Uiso 1 1 calc R U . . .
C44 C 0.7468(7) 0.6578(6) 0.72938(12) 0.0244(15) Uani 1 1 d . . . . .
H44 H 0.808552 0.708846 0.740435 0.029 Uiso 1 1 calc R U . . .
C45 C 0.6595(7) 0.5625(8) 0.74043(12) 0.0292(14) Uani 1 1 d . . . . .
H45 H 0.664470 0.549191 0.758942 0.035 Uiso 1 1 calc R U . . .
C46 C 0.5649(7) 0.4856(6) 0.72547(12) 0.0240(14) Uani 1 1 d . . . . .
H46 H 0.506115 0.420161 0.733227 0.029 Uiso 1 1 calc R U . . .
C47 C 0.5611(7) 0.5098(6) 0.69851(12) 0.0187(13) Uani 1 1 d . . . . .
C48 C 0.4676(7) 0.4581(5) 0.67724(11) 0.0157(12) Uani 1 1 d . . . . .
C49 C 0.2936(8) 0.3114(5) 0.66160(11) 0.0154(11) Uani 1 1 d . . . . .
C50 C 0.2056(8) 0.1936(5) 0.66518(11) 0.0162(11) Uani 1 1 d . . . . .
C51 C 0.1801(7) 0.1190(6) 0.68708(12) 0.0185(13) Uani 1 1 d . . . . .
H51 H 0.218195 0.142231 0.703927 0.022 Uiso 1 1 calc R U . . .
C52 C 0.0971(7) 0.0093(6) 0.68360(13) 0.0240(14) Uani 1 1 d . . . . .
H52 H 0.077614 -0.043783 0.698318 0.029 Uiso 1 1 calc R U . . .
C53 C 0.0421(8) -0.0244(7) 0.65906(14) 0.0310(16) Uani 1 1 d . . . . .
H53 H -0.014443 -0.100398 0.657235 0.037 Uiso 1 1 calc R U . . .
C54 C 0.0679(8) 0.0510(7) 0.63690(12) 0.0262(15) Uani 1 1 d . . . . .
H54 H 0.030359 0.027616 0.620033 0.031 Uiso 1 1 calc R U . . .
C55 C 0.1500(7) 0.1604(6) 0.64044(11) 0.0166(12) Uani 1 1 d . . . . .
C56 C 0.2004(6) 0.2602(4) 0.62224(12) 0.0148(10) Uani 1 1 d . . . . .
C57 C 0.2270(7) 0.3429(5) 0.57965(11) 0.0170(11) Uani 1 1 d . . . . .
C58 C 0.2001(8) 0.3334(5) 0.55107(11) 0.0161(11) Uani 1 1 d . . . . .
C59 C 0.1118(8) 0.2537(6) 0.53607(12) 0.0227(13) Uani 1 1 d . . . . .
H59 H 0.055432 0.186834 0.543847 0.027 Uiso 1 1 calc R U . . .
C60 C 0.1086(8) 0.2756(7) 0.50901(13) 0.0274(15) Uani 1 1 d . . . . .
H60 H 0.047916 0.223001 0.498071 0.033 Uiso 1 1 calc R U . . .
C61 C 0.1926(9) 0.3729(6) 0.49764(12) 0.0291(15) Uani 1 1 d . . . . .
H61 H 0.187508 0.385199 0.479107 0.035 Uiso 1 1 calc R U . . .
C62 C 0.2843(8) 0.4531(5) 0.51278(11) 0.0211(12) Uani 1 1 d . . . . .
H62 H 0.341811 0.519245 0.504984 0.025 Uiso 1 1 calc R U . . .
C63 C 0.2867(7) 0.4309(6) 0.53977(9) 0.0182(10) Uani 1 1 d . . . . .
C64 C 0.3602(7) 0.4978(5) 0.56126(11) 0.0160(11) Uani 1 1 d . . . . .
C28 C 0.1955(9) 0.8973(6) 0.50870(12) 0.0271(14) Uani 1 1 d . . . . .
H28 H 0.168763 0.905770 0.490642 0.032 Uiso 1 1 calc R U . . .

loop_
_atom_site_aniso_label
_atom_site_aniso_U_11
_atom_site_aniso_U_22
_atom_site_aniso_U_33
_atom_site_aniso_U_23
_atom_site_aniso_U_13
_atom_site_aniso_U_12
Tb01 0.01402(10) 0.01348(10) 0.00932(9) 0.00018(11) -0.00028(11) 0.00130(12)
C1 0.023(3) 0.011(3) 0.017(3) 0.000(2) 0.000(2) 0.003(2)
N1 0.020(3) 0.017(2) 0.010(2) 0.0025(18) 0.0008(19) 0.003(2)
N2 0.021(2) 0.018(2) 0.016(2) -0.0016(18) -0.002(2) 0.006(3)
C2 0.022(3) 0.015(3) 0.018(3) 0.000(2) -0.002(2) 0.004(2)
N3 0.016(2) 0.014(2) 0.016(2) 0.0044(19) -0.0018(18) 0.003(2)
C3 0.033(3) 0.023(4) 0.019(3) 0.000(3) -0.003(3) -0.001(3)
N4 0.018(2) 0.018(2) 0.017(2) 0.002(2) 0.0008(18) 0.004(2)
C4 0.045(4) 0.021(4) 0.028(4) 0.002(3) -0.010(3) -0.014(3)
N5 0.021(2) 0.019(3) 0.009(2) 0.0021(18) 0.0042(19) 0.0057(19)
C5 0.035(4) 0.029(4) 0.021(3) -0.001(3) -0.010(3) -0.004(3)
N6 0.019(3) 0.018(2) 0.013(2) 0.0029(19) -0.002(2) 0.001(2)
C6 0.030(3) 0.017(3) 0.015(3) -0.002(2) -0.002(2) 0.000(3)
N7 0.017(2) 0.015(2) 0.016(2) -0.0008(17) -0.002(2) 0.001(2)
C7 0.022(3) 0.013(3) 0.021(3) 0.000(2) 0.001(2) 0.003(2)
N9 0.019(2) 0.017(2) 0.009(2) 0.0003(18) -0.0025(19) 0.001(2)
C9 0.019(3) 0.022(3) 0.014(3) -0.002(2) 0.004(3) 0.007(3)
N8 0.022(2) 0.011(2) 0.016(2) 0.0027(18) 0.000(2) 0.0008(19)
C8 0.022(3) 0.018(3) 0.015(3) -0.005(2) 0.000(2) 0.001(3)
C10 0.017(3) 0.020(3) 0.014(2) 0.002(2) 0.003(2) 0.005(3)
N10 0.015(3) 0.022(3) 0.015(2) 0.000(2) -0.0012(18) 0.0001(19)
C11 0.023(3) 0.030(4) 0.015(3) -0.004(3) -0.002(2) 0.007(3)
N11 0.016(2) 0.017(2) 0.012(2) 0.0011(19) 0.0031(19) 0.0027(19)
N12 0.021(3) 0.018(3) 0.012(2) -0.001(2) -0.001(2) 0.000(2)
C12 0.027(3) 0.041(4) 0.013(3) 0.003(3) 0.002(3) 0.000(3)
C13 0.027(3) 0.026(3) 0.019(3) 0.008(2) 0.005(3) -0.001(3)
N13 0.020(2) 0.017(2) 0.0098(19) -0.0020(17) -0.002(2) 0.002(2)
C14 0.020(3) 0.027(3) 0.018(3) 0.004(2) 0.000(2) 0.000(3)
N14 0.019(3) 0.017(2) 0.012(2) 0.0000(18) -0.0008(18) 0.0011(19)
C15 0.015(3) 0.021(3) 0.016(3) -0.002(2) 0.002(2) 0.004(2)
N15 0.015(2) 0.013(2) 0.012(2) 0.0025(17) -0.0006(17) 0.0028(19)
C16 0.014(3) 0.024(3) 0.011(3) -0.001(2) 0.003(2) 0.008(3)
N16 0.016(2) 0.016(3) 0.013(2) -0.0006(18) -0.0002(18) 0.002(2)
C18 0.016(3) 0.017(3) 0.017(3) 0.001(2) -0.002(2) 0.004(2)
C17 0.015(2) 0.015(3) 0.014(3) 0.002(2) 0.000(2) 0.0016(18)
C19 0.027(3) 0.022(3) 0.019(3) -0.001(2) 0.000(3) 0.001(3)
C20 0.021(3) 0.022(3) 0.029(3) 0.001(3) 0.000(3) -0.003(3)
C22 0.022(3) 0.020(3) 0.016(2) 0.002(2) -0.002(2) 0.003(3)
C21 0.021(3) 0.027(3) 0.022(3) -0.006(3) -0.007(3) 0.002(3)
C23 0.017(3) 0.013(3) 0.016(3) 0.004(2) -0.001(2) 0.005(2)
C26 0.016(3) 0.023(3) 0.017(3) 0.005(2) 0.001(2) 0.001(2)
C25 0.019(3) 0.019(3) 0.014(3) 0.001(2) 0.000(2) 0.005(3)
C24 0.016(3) 0.013(3) 0.017(3) 0.001(2) -0.002(2) 0.002(2)
C27 0.027(3) 0.026(3) 0.021(3) 0.003(3) -0.003(3) 0.001(3)
C29 0.039(4) 0.027(3) 0.019(3) 0.008(2) 0.003(3) -0.003(3)
C30 0.024(3) 0.020(3) 0.020(3) 0.001(2) 0.001(2) 0.004(2)
C31 0.018(3) 0.020(3) 0.016(3) 0.003(2) 0.000(3) 0.005(3)
C32 0.017(3) 0.016(3) 0.016(2) 0.000(2) 0.006(3) 0.006(3)
C33 0.014(3) 0.015(3) 0.013(3) 0.001(2) 0.002(2) 0.004(2)
C34 0.017(3) 0.019(3) 0.017(3) -0.001(2) 0.002(2) 0.003(2)
C35 0.019(3) 0.027(3) 0.017(3) 0.002(2) 0.003(3) 0.000(3)
C36 0.027(3) 0.029(4) 0.018(3) 0.004(2) 0.003(3) -0.004(3)
C37 0.029(3) 0.034(4) 0.029(3) -0.001(4) 0.002(3) -0.020(4)
C38 0.026(4) 0.031(3) 0.017(3) 0.001(3) -0.004(2) -0.009(3)
C39 0.021(3) 0.021(3) 0.014(2) 0.001(2) 0.005(3) 0.005(3)
C40 0.014(3) 0.017(3) 0.016(3) 0.002(2) -0.001(2) 0.002(2)
C41 0.015(3) 0.020(3) 0.015(3) -0.001(2) -0.002(2) 0.002(2)
C42 0.017(3) 0.021(3) 0.016(3) 0.000(2) -0.004(2) 0.007(2)
C43 0.018(3) 0.030(3) 0.019(3) 0.001(2) -0.003(2) 0.002(2)
C44 0.022(4) 0.030(3) 0.021(3) -0.001(3) -0.006(2) -0.002(2)
C45 0.029(3) 0.044(4) 0.015(3) 0.004(3) -0.007(2) -0.002(3)
C46 0.025(3) 0.032(3) 0.016(3) 0.008(3) -0.002(3) -0.001(3)
C47 0.017(3) 0.020(3) 0.018(3) 0.001(2) -0.004(2) -0.001(2)
C48 0.017(3) 0.019(3) 0.011(3) -0.001(2) -0.003(2) 0.004(2)
C49 0.016(3) 0.012(2) 0.018(3) -0.001(2) -0.003(3) 0.004(3)
C50 0.017(3) 0.014(2) 0.017(3) -0.001(2) -0.002(3) 0.002(3)
C51 0.018(3) 0.022(3) 0.016(3) 0.002(2) 0.001(2) 0.006(2)
C52 0.027(3) 0.022(3) 0.023(3) 0.007(3) 0.002(3) -0.003(3)
C53 0.032(4) 0.029(4) 0.033(4) 0.006(3) 0.001(3) -0.013(3)
C54 0.034(4) 0.027(4) 0.018(3) -0.001(3) -0.005(3) -0.012(3)
C55 0.018(3) 0.017(3) 0.014(3) 0.003(2) -0.001(2) 0.005(2)
C56 0.006(2) 0.015(2) 0.024(3) -0.003(2) 0.001(3) 0.007(2)
C57 0.020(3) 0.018(3) 0.013(2) -0.001(2) 0.000(2) 0.008(3)
C58 0.016(3) 0.019(3) 0.014(2) -0.001(2) -0.001(3) 0.002(3)
C59 0.028(3) 0.019(3) 0.021(3) -0.002(2) -0.001(3) -0.004(3)
C60 0.034(4) 0.029(4) 0.019(3) -0.004(3) -0.004(3) -0.012(3)
C61 0.040(4) 0.034(3) 0.013(3) -0.002(2) -0.003(3) -0.007(3)
C62 0.026(3) 0.021(3) 0.017(3) 0.000(2) 0.000(3) 0.000(3)
C63 0.019(2) 0.020(2) 0.015(2) -0.001(2) -0.004(2) 0.007(3)
C64 0.018(3) 0.019(3) 0.011(3) -0.001(2) 0.000(2) 0.007(2)
C28 0.040(4) 0.027(3) 0.014(3) 0.003(2) -0.001(3) 0.001(3)

loop_
_atom_type_symbol
_atom_type_description
_atom_type_scat_dispersion_real
_atom_type_scat_dispersion_imag
_atom_type_scat_source
C C 0.0033 0.0016 'International Tables Vol C Tables 4.2.6.8 and 6.1.1.4'
H H 0.0000 0.0000 'International Tables Vol C Tables 4.2.6.8 and 6.1.1.4'
N N 0.0061 0.0033 'International Tables Vol C Tables 4.2.6.8 and 6.1.1.4'
Tb Tb -0.1723 4.1537 'International Tables Vol C Tables 4.2.6.8 and 6.1.1.4'

loop_
_geom_angle_atom_site_label_1
_geom_angle_atom_site_label_2
_geom_angle_atom_site_label_3
_geom_angle
_geom_angle_site_symmetry_1
_geom_angle_site_symmetry_3
_geom_angle_publ_flag
N5 Tb01 N9 140.13(16) . . ?
N5 Tb01 N15 80.05(15) . . ?
N9 Tb01 N15 70.15(16) . . ?
N5 Tb01 N1 109.58(16) . . ?
N9 Tb01 N1 83.90(16) . . ?
N15 Tb01 N1 145.88(16) . . ?
N5 Tb01 N3 70.17(16) . . ?
N9 Tb01 N3 147.11(16) . . ?
N15 Tb01 N3 141.05(17) . . ?
N1 Tb01 N3 70.30(17) . . ?
N5 Tb01 N7 70.60(17) . . ?
N9 Tb01 N7 79.91(18) . . ?
N15 Tb01 N7 83.22(15) . . ?
N1 Tb01 N7 70.39(15) . . ?
N3 Tb01 N7 108.71(17) . . ?
N5 Tb01 N13 84.38(18) . . ?
N9 Tb01 N13 109.00(18) . . ?
N15 Tb01 N13 70.85(15) . . ?
N1 Tb01 N13 140.90(16) . . ?
N3 Tb01 N13 81.53(17) . . ?
N7 Tb01 N13 146.75(16) . . ?
N5 Tb01 N11 146.79(16) . . ?
N9 Tb01 N11 70.57(16) . . ?
N15 Tb01 N11 109.31(15) . . ?
N1 Tb01 N11 80.93(16) . . ?
N3 Tb01 N11 85.14(16) . . ?
N7 Tb01 N11 140.66(18) . . ?
N13 Tb01 N11 69.90(17) . . ?
N8 C1 N1 127.8(5) . . ?
N8 C1 C2 121.9(5) . . ?
N1 C1 C2 110.2(5) . . ?
C8 N1 C1 107.6(5) . . ?
C8 N1 Tb01 121.9(4) . . ?
C1 N1 Tb01 122.0(4) . . ?
C9 N2 C8 122.7(5) . . ?
C3 C2 C7 121.3(6) . . ?
C3 C2 C1 133.0(6) . . ?
C7 C2 C1 105.6(5) . . ?
C16 N3 C9 107.6(5) . . ?
C16 N3 Tb01 120.9(4) . . ?
C9 N3 Tb01 121.0(4) . . ?
C2 C3 C4 118.1(6) . . ?
C2 C3 H3 120.9 . . ?
C4 C3 H3 120.9 . . ?
C16 N4 C17 122.3(5) . . ?
C5 C4 C3 120.6(6) . . ?
C5 C4 H4 119.7 . . ?
C3 C4 H4 119.7 . . ?
C24 N5 C17 107.4(5) . . ?
C24 N5 Tb01 121.7(4) . . ?
C17 N5 Tb01 123.2(4) . . ?
C4 C5 C6 121.8(6) . . ?
C4 C5 H5 119.1 . . ?
C6 C5 H5 119.1 . . ?
C24 N6 C25 122.6(5) . . ?
C5 C6 C7 117.1(6) . . ?
C5 C6 H6 121.5 . . ?
C7 C6 H6 121.5 . . ?
C25 N7 C32 107.9(5) . . ?
C25 N7 Tb01 122.0(4) . . ?
C32 N7 Tb01 122.8(4) . . ?
C6 C7 C2 121.1(6) . . ?
C6 C7 C8 132.5(6) . . ?
C2 C7 C8 106.4(5) . . ?
C40 N9 C33 107.4(5) . . ?
C40 N9 Tb01 121.8(4) . . ?
C33 N9 Tb01 121.4(4) . . ?
N2 C9 N3 127.4(5) . . ?
N2 C9 C10 122.6(5) . . ?
N3 C9 C10 110.0(5) . . ?
C32 N8 C1 122.5(5) . . ?
N2 C8 N1 127.8(6) . . ?
N2 C8 C7 122.0(5) . . ?
N1 C8 C7 110.2(5) . . ?
C15 C10 C11 120.9(6) . . ?
C15 C10 C9 107.0(5) . . ?
C11 C10 C9 132.1(6) . . ?
C41 N10 C40 122.4(5) . . ?
C12 C11 C10 117.3(6) . . ?
C12 C11 H11 121.3 . . ?
C10 C11 H11 121.3 . . ?
C48 N11 C41 108.3(5) . . ?
C48 N11 Tb01 121.1(4) . . ?
C41 N11 Tb01 120.3(4) . . ?
C49 N12 C48 122.4(5) . . ?
C11 C12 C13 121.9(6) . . ?
C11 C12 H12 119.0 . . ?
C13 C12 H12 119.0 . . ?
C12 C13 C14 120.8(6) . . ?
C12 C13 H13 119.6 . . ?
C14 C13 H13 119.6 . . ?
C56 N13 C49 108.2(5) . . ?
C56 N13 Tb01 123.9(4) . . ?
C49 N13 Tb01 120.8(3) . . ?
C15 C14 C13 117.2(6) . . ?
C15 C14 H14 121.4 . . ?
C13 C14 H14 121.4 . . ?
C57 N14 C56 122.8(5) . . ?
C14 C15 C10 121.8(6) . . ?
C14 C15 C16 132.4(6) . . ?
C10 C15 C16 105.7(5) . . ?
C64 N15 C57 107.9(5) . . ?
C64 N15 Tb01 122.6(4) . . ?
C57 N15 Tb01 122.4(3) . . ?
N4 C16 N3 128.1(5) . . ?
N4 C16 C15 122.4(6) . . ?
N3 C16 C15 109.5(5) . . ?
C33 N16 C64 123.2(5) . . ?
C19 C18 C23 120.8(5) . . ?
C19 C18 C17 133.0(5) . . ?
C23 C18 C17 106.2(5) . . ?
N4 C17 N5 127.5(5) . . ?
N4 C17 C18 122.4(5) . . ?
N5 C17 C18 110.1(5) . . ?
C18 C19 C20 117.9(6) . . ?
C18 C19 H19 121.1 . . ?
C20 C19 H19 121.1 . . ?
C21 C20 C19 121.2(6) . . ?
C21 C20 H20 119.4 . . ?
C19 C20 H20 119.4 . . ?
C23 C22 C21 117.2(5) . . ?
C23 C22 H22 121.4 . . ?
C21 C22 H22 121.4 . . ?
C20 C21 C22 121.3(6) . . ?
C20 C21 H21 119.3 . . ?
C22 C21 H21 119.3 . . ?
C22 C23 C18 121.4(5) . . ?
C22 C23 C24 132.7(5) . . ?
C18 C23 C24 105.8(5) . . ?
C27 C26 C31 120.9(6) . . ?
C27 C26 C25 132.9(6) . . ?
C31 C26 C25 106.3(5) . . ?
N6 C25 N7 127.7(5) . . ?
N6 C25 C26 122.1(5) . . ?
N7 C25 C26 110.2(5) . . ?
N6 C24 N5 128.0(5) . . ?
N6 C24 C23 121.7(5) . . ?
N5 C24 C23 110.2(5) . . ?
C26 C27 C28 117.6(6) . . ?
C26 C27 H27 121.2 . . ?
C28 C27 H27 121.2 . . ?
C28 C29 C30 122.0(6) . . ?
C28 C29 H29 119.0 . . ?
C30 C29 H29 119.0 . . ?
C31 C30 C29 116.3(6) . . ?
C31 C30 H30 121.9 . . ?
C29 C30 H30 121.9 . . ?
C30 C31 C26 122.2(5) . . ?
C30 C31 C32 131.6(6) . . ?
C26 C31 C32 106.1(5) . . ?
N8 C32 N7 128.1(5) . . ?
N8 C32 C31 122.6(6) . . ?
N7 C32 C31 109.3(5) . . ?
N16 C33 N9 127.0(5) . . ?
N16 C33 C34 123.1(5) . . ?
N9 C33 C34 110.0(5) . . ?
C35 C34 C39 121.4(6) . . ?
C35 C34 C33 132.8(6) . . ?
C39 C34 C33 105.8(5) . . ?
C34 C35 C36 116.6(6) . . ?
C34 C35 H35 121.7 . . ?
C36 C35 H35 121.7 . . ?
C37 C36 C35 122.5(6) . . ?
C37 C36 H36 118.7 . . ?
C35 C36 H36 118.7 . . ?
C36 C37 C38 120.6(6) . . ?
C36 C37 H37 119.7 . . ?
C38 C37 H37 119.7 . . ?
C39 C38 C37 117.2(6) . . ?
C39 C38 H38 121.4 . . ?
C37 C38 H38 121.4 . . ?
C38 C39 C34 121.6(5) . . ?
C38 C39 C40 131.9(6) . . ?
C34 C39 C40 106.4(6) . . ?
N10 C40 N9 127.9(5) . . ?
N10 C40 C39 121.8(6) . . ?
N9 C40 C39 110.3(5) . . ?
N10 C41 N11 128.6(5) . . ?
N10 C41 C42 122.6(5) . . ?
N11 C41 C42 108.8(5) . . ?
C43 C42 C47 121.6(6) . . ?
C43 C42 C41 132.0(6) . . ?
C47 C42 C41 106.3(5) . . ?
C42 C43 C44 117.1(6) . . ?
C42 C43 H43 121.5 . . ?
C44 C43 H43 121.5 . . ?
C45 C44 C43 120.9(6) . . ?
C45 C44 H44 119.5 . . ?
C43 C44 H44 119.5 . . ?
C44 C45 C46 122.5(6) . . ?
C44 C45 H45 118.7 . . ?
C46 C45 H45 118.7 . . ?
C45 C46 C47 116.3(6) . . ?
C45 C46 H46 121.8 . . ?
C47 C46 H46 121.8 . . ?
C46 C47 C42 121.6(6) . . ?
C46 C47 C48 132.0(6) . . ?
C42 C47 C48 106.2(5) . . ?
N12 C48 N11 127.6(5) . . ?
N12 C48 C47 122.2(5) . . ?
N11 C48 C47 110.2(5) . . ?
N12 C49 N13 129.0(6) . . ?
N12 C49 C50 121.8(5) . . ?
N13 C49 C50 109.0(5) . . ?
C51 C50 C55 121.6(6) . . ?
C51 C50 C49 131.7(5) . . ?
C55 C50 C49 106.7(5) . . ?
C50 C51 C52 117.5(6) . . ?
C50 C51 H51 121.2 . . ?
C52 C51 H51 121.2 . . ?
C53 C52 C51 121.2(6) . . ?
C53 C52 H52 119.4 . . ?
C51 C52 H52 119.4 . . ?
C52 C53 C54 121.3(6) . . ?
C52 C53 H53 119.3 . . ?
C54 C53 H53 119.3 . . ?
C55 C54 C53 117.4(6) . . ?
C55 C54 H54 121.3 . . ?
C53 C54 H54 121.3 . . ?
C54 C55 C50 121.0(6) . . ?
C54 C55 C56 132.9(6) . . ?
C50 C55 C56 106.1(5) . . ?
N14 C56 N13 127.2(5) . . ?
N14 C56 C55 122.9(5) . . ?
N13 C56 C55 109.8(5) . . ?
N14 C57 N15 128.9(5) . . ?
N14 C57 C58 121.5(5) . . ?
N15 C57 C58 109.6(5) . . ?
C59 C58 C63 122.1(5) . . ?
C59 C58 C57 132.6(6) . . ?
C63 C58 C57 105.3(5) . . ?
C58 C59 C60 117.1(6) . . ?
C58 C59 H59 121.5 . . ?
C60 C59 H59 121.5 . . ?
C59 C60 C61 121.3(6) . . ?
C59 C60 H60 119.3 . . ?
C61 C60 H60 119.3 . . ?
C60 C61 C62 121.8(6) . . ?
C60 C61 H61 119.1 . . ?
C62 C61 H61 119.1 . . ?
C63 C62 C61 116.5(6) . . ?
C63 C62 H62 121.7 . . ?
C61 C62 H62 121.7 . . ?
C62 C63 C58 121.1(6) . . ?
C62 C63 C64 131.6(6) . . ?
C58 C63 C64 107.1(5) . . ?
N16 C64 N15 127.0(5) . . ?
N16 C64 C63 123.2(5) . . ?
N15 C64 C63 109.8(5) . . ?
C29 C28 C27 121.0(6) . . ?
C29 C28 H28 119.5 . . ?
C27 C28 H28 119.5 . . ?

loop_
_geom_bond_atom_site_label_1
_geom_bond_atom_site_label_2
_geom_bond_distance
_geom_bond_site_symmetry_2
_geom_bond_publ_flag
Tb01 N5 2.397(5) . ?
Tb01 N9 2.401(5) . ?
Tb01 N15 2.403(4) . ?
Tb01 N1 2.405(5) . ?
Tb01 N3 2.409(5) . ?
Tb01 N7 2.415(5) . ?
Tb01 N13 2.418(5) . ?
Tb01 N11 2.427(5) . ?
C1 N8 1.335(7) . ?
C1 N1 1.371(7) . ?
C1 C2 1.475(8) . ?
N1 C8 1.366(7) . ?
N2 C9 1.332(8) . ?
N2 C8 1.335(8) . ?
C2 C3 1.365(9) . ?
C2 C7 1.397(8) . ?
N3 C16 1.376(8) . ?
N3 C9 1.377(7) . ?
C3 C4 1.396(9) . ?
C3 H3 0.9500 . ?
N4 C16 1.327(8) . ?
N4 C17 1.336(7) . ?
C4 C5 1.384(9) . ?
C4 H4 0.9500 . ?
N5 C24 1.374(7) . ?
N5 C17 1.377(7) . ?
C5 C6 1.387(9) . ?
C5 H5 0.9500 . ?
N6 C24 1.326(7) . ?
N6 C25 1.342(8) . ?
C6 C7 1.390(8) . ?
C6 H6 0.9500 . ?
N7 C25 1.363(7) . ?
N7 C32 1.376(8) . ?
C7 C8 1.467(8) . ?
N9 C40 1.371(8) . ?
N9 C33 1.379(7) . ?
C9 C10 1.454(8) . ?
N8 C32 1.329(8) . ?
C10 C15 1.393(9) . ?
C10 C11 1.394(8) . ?
N10 C41 1.318(7) . ?
N10 C40 1.346(7) . ?
C11 C12 1.375(9) . ?
C11 H11 0.9500 . ?
N11 C48 1.360(7) . ?
N11 C41 1.374(7) . ?
N12 C49 1.322(7) . ?
N12 C48 1.327(8) . ?
C12 C13 1.392(9) . ?
C12 H12 0.9500 . ?
C13 C14 1.395(8) . ?
C13 H13 0.9500 . ?
N13 C56 1.371(7) . ?
N13 C49 1.375(7) . ?
C14 C15 1.380(9) . ?
C14 H14 0.9500 . ?
N14 C57 1.334(7) . ?
N14 C56 1.334(7) . ?
C15 C16 1.481(8) . ?
N15 C64 1.368(7) . ?
N15 C57 1.378(8) . ?
N16 C33 1.334(7) . ?
N16 C64 1.334(8) . ?
C18 C19 1.368(9) . ?
C18 C23 1.409(8) . ?
C18 C17 1.462(8) . ?
C19 C20 1.395(9) . ?
C19 H19 0.9500 . ?
C20 C21 1.385(9) . ?
C20 H20 0.9500 . ?
C22 C23 1.383(8) . ?
C22 C21 1.392(9) . ?
C22 H22 0.9500 . ?
C21 H21 0.9500 . ?
C23 C24 1.465(8) . ?
C26 C27 1.388(8) . ?
C26 C31 1.396(9) . ?
C26 C25 1.463(8) . ?
C27 C28 1.393(9) . ?
C27 H27 0.9500 . ?
C29 C28 1.384(10) . ?
C29 C30 1.406(8) . ?
C29 H29 0.9500 . ?
C30 C31 1.382(8) . ?
C30 H30 0.9500 . ?
C31 C32 1.474(7) . ?
C33 C34 1.466(8) . ?
C34 C35 1.384(8) . ?
C34 C39 1.406(8) . ?
C35 C36 1.389(9) . ?
C35 H35 0.9500 . ?
C36 C37 1.388(9) . ?
C36 H36 0.9500 . ?
C37 C38 1.402(9) . ?
C37 H37 0.9500 . ?
C38 C39 1.377(9) . ?
C38 H38 0.9500 . ?
C39 C40 1.456(8) . ?
C41 C42 1.483(8) . ?
C42 C43 1.389(8) . ?
C42 C47 1.392(8) . ?
C43 C44 1.393(8) . ?
C43 H43 0.9500 . ?
C44 C45 1.386(9) . ?
C44 H44 0.9500 . ?
C45 C46 1.389(9) . ?
C45 H45 0.9500 . ?
C46 C47 1.392(8) . ?
C46 H46 0.9500 . ?
C47 C48 1.463(8) . ?
C49 C50 1.478(8) . ?
C50 C51 1.381(8) . ?
C50 C55 1.391(8) . ?
C51 C52 1.383(8) . ?
C51 H51 0.9500 . ?
C52 C53 1.382(10) . ?
C52 H52 0.9500 . ?
C53 C54 1.397(9) . ?
C53 H53 0.9500 . ?
C54 C55 1.377(9) . ?
C54 H54 0.9500 . ?
C55 C56 1.471(8) . ?
C57 C58 1.473(7) . ?
C58 C59 1.376(8) . ?
C58 C63 1.406(9) . ?
C59 C60 1.392(9) . ?
C59 H59 0.9500 . ?
C60 C61 1.393(9) . ?
C60 H60 0.9500 . ?
C61 C62 1.401(9) . ?
C61 H61 0.9500 . ?
C62 C63 1.389(7) . ?
C62 H62 0.9500 . ?
C63 C64 1.451(8) . ?
C28 H28 0.9500 . ?
